data_2234620
loop_
_publ_author_name
'Fun, Hoong-Kun'
'Chia, Tze Shyang'
'Samshuddin, S.'
'Narayana, B.'
'Sarojini, B. K.'

_publ_section_title
;
 (2<i>E</i>)-3-(2-Bromophenyl)-1-(4,4''-difluoro-5'-methoxy-1,1':3',1''-terphenyl-4'-yl)prop-2-en-1-one
;
_journal_coeditor_code HB6704
_journal_issue 5
_journal_name_full 'Acta Crystallographica Section E'
_journal_page_first o1314
_journal_page_last o1315
_journal_paper_doi 10.1107/S1600536812013852
_journal_volume 68
_journal_year 2012
_chemical_formula_iupac 'C28 H19 Br F2 O2'
_chemical_formula_moiety 'C28 H19 Br F2 O2'
_chemical_formula_sum 'C28 H19 Br F2 O2'
_chemical_formula_weight 505.34
_chemical_name_systematic
;
(2<i>E</i>)-3-(2-Bromophenyl)-1-(4,4''-difluoro-5'-methoxy-1,1':3',1''-
terphenyl-4'-yl)prop-2-en-1-one
;
_space_group_IT_number 15
_symmetry_cell_setting monoclinic
_symmetry_space_group_name_Hall '-C 2yc'
_symmetry_space_group_name_H-M 'C 1 2/c 1'
_atom_sites_solution_hydrogens geom
_atom_sites_solution_primary direct
_atom_sites_solution_secondary difmap
_audit_creation_method SHELXL-97
_cell_angle_alpha 90.00
_cell_angle_beta 101.286(2)
_cell_angle_gamma 90.00
_cell_formula_units_Z 8
_cell_length_a 22.4861(6)
_cell_length_b 6.9006(2)
_cell_length_c 28.6933(8)
_cell_measurement_reflns_used 4738
_cell_measurement_temperature 100.0(10)
_cell_measurement_theta_max 29.38
_cell_measurement_theta_min 2.56
_cell_volume 4366.2(2)
_computing_cell_refinement 'SAINT (Bruker, 2009)'
_computing_data_collection 'APEX2 (Bruker, 2009)'
_computing_data_reduction 'SAINT (Bruker, 2009)'
_computing_molecular_graphics 'SHELXTL (Sheldrick, 2008)'
_computing_publication_material
;
SHELXTL (Sheldrick, 2008) and PLATON (Spek, 2009)
;
_computing_structure_refinement 'SHELXTL (Sheldrick, 2008)'
_computing_structure_solution 'SHELXTL (Sheldrick, 2008)'
_diffrn_ambient_temperature 100.0(10)
_diffrn_measured_fraction_theta_full 0.983
_diffrn_measured_fraction_theta_max 0.983
_diffrn_measurement_device_type 'Bruker SMART APEXII CCD'
_diffrn_measurement_method '\f and \w scans'
_diffrn_radiation_monochromator graphite
_diffrn_radiation_source 'fine-focus sealed tube'
_diffrn_radiation_type MoK\a
_diffrn_radiation_wavelength 0.71073
_diffrn_reflns_av_R_equivalents 0.0759
_diffrn_reflns_av_sigmaI/netI 0.0890
_diffrn_reflns_limit_h_max 23
_diffrn_reflns_limit_h_min -31
_diffrn_reflns_limit_k_max 9
_diffrn_reflns_limit_k_min -9
_diffrn_reflns_limit_l_max 39
_diffrn_reflns_limit_l_min -40
_diffrn_reflns_number 24190
_diffrn_reflns_theta_full 30.25
_diffrn_reflns_theta_max 30.25
_diffrn_reflns_theta_min 1.45
_diffrn_standards_number 0
_exptl_absorpt_coefficient_mu 1.924
_exptl_absorpt_correction_T_max 0.8628
_exptl_absorpt_correction_T_min 0.5331
_exptl_absorpt_correction_type multi-scan
_exptl_absorpt_process_details '(<i>SADABS</i>; Bruker, 2009)'
_exptl_crystal_colour colourless
_exptl_crystal_density_diffrn 1.538
_exptl_crystal_density_method 'not measured'
_exptl_crystal_description needle
_exptl_crystal_F_000 2048
_exptl_crystal_size_max 0.37
_exptl_crystal_size_mid 0.12
_exptl_crystal_size_min 0.08
_refine_diff_density_max 0.722
_refine_diff_density_min -1.087
_refine_ls_extinction_method none
_refine_ls_goodness_of_fit_ref 1.113
_refine_ls_hydrogen_treatment constr
_refine_ls_matrix_type full
_refine_ls_number_parameters 299
_refine_ls_number_reflns 6414
_refine_ls_number_restraints 0
_refine_ls_restrained_S_all 1.113
_refine_ls_R_factor_all 0.1141
_refine_ls_R_factor_gt 0.0710
_refine_ls_shift/su_max 0.000
_refine_ls_shift/su_mean 0.000
_refine_ls_structure_factor_coef Fsqd
_refine_ls_weighting_details 'calc w=1/[\s^2^(Fo^2^)+(0.0321P)^2^+25.8799P] where P=(Fo^2^+2Fc^2^)/3'
_refine_ls_weighting_scheme calc
_refine_ls_wR_factor_gt 0.1227
_refine_ls_wR_factor_ref 0.1344
_reflns_number_gt 4483
_reflns_number_total 6414
_reflns_threshold_expression I>2\s(I)
_cod_data_source_file hb6704.cif
_cod_data_source_block I
_cod_original_sg_symbol_H-M 'C 2/c'
_cod_database_code 2234620
_cod_database_fobs_code 2234620

loop_
_symmetry_equiv_pos_as_xyz
'x, y, z'
'-x, y, -z+1/2'
'x+1/2, y+1/2, z'
'-x+1/2, y+1/2, -z+1/2'
'-x, -y, -z'
'x, -y, z-1/2'
'-x+1/2, -y+1/2, -z'
'x+1/2, -y+1/2, z-1/2'

loop_
_atom_site_type_symbol
_atom_site_label
_atom_site_fract_x
_atom_site_fract_y
_atom_site_fract_z
_atom_site_U_iso_or_equiv
_atom_site_adp_type
_atom_site_calc_flag
_atom_site_refinement_flags
_atom_site_occupancy
_atom_site_symmetry_multiplicity
F F1 0.05500(11) 1.3787(4) 0.23294(8) 0.0264(6) Uani d . 1 1
F F2 -0.34855(10) 0.4660(3) -0.01133(9) 0.0242(5) Uani d . 1 1
Br Br1 0.327887(17) 0.59947(6) 0.161236(15) 0.02040(11) Uani d . 1 1
O O1 0.04875(11) 0.3643(4) 0.05277(10) 0.0186(6) Uani d . 1 1
O O2 0.11379(12) 0.8145(4) 0.10429(10) 0.0227(6) Uani d . 1 1
C C1 0.29189(17) 0.3696(6) 0.17939(13) 0.0164(8) Uani d . 1 1
C C2 0.32983(18) 0.2283(6) 0.20296(13) 0.0205(9) Uani d . 1 1
H H2A 0.3716 0.2470 0.2094 0.025 Uiso calc R 1 1
C C3 0.30549(19) 0.0591(6) 0.21700(15) 0.0235(9) Uani d . 1 1
H H3A 0.3308 -0.0355 0.2333 0.028 Uiso calc R 1 1
C C4 0.2435(2) 0.0309(6) 0.20675(16) 0.0252(10) Uani d . 1 1
H H4A 0.2271 -0.0833 0.2160 0.030 Uiso calc R 1 1
C C5 0.20594(18) 0.1712(6) 0.18288(15) 0.0217(9) Uani d . 1 1
H H5A 0.1644 0.1484 0.1755 0.026 Uiso calc R 1 1
C C6 0.22854(17) 0.3485(6) 0.16924(14) 0.0175(8) Uani d . 1 1
C C7 0.18826(17) 0.5015(6) 0.14592(14) 0.0171(8) Uani d . 1 1
H H7A 0.2064 0.6160 0.1389 0.020 Uiso calc R 1 1
C C8 0.12818(16) 0.4921(6) 0.13392(14) 0.0162(8) Uani d . 1 1
H H8A 0.1087 0.3784 0.1398 0.019 Uiso calc R 1 1
C C9 0.09102(16) 0.6582(6) 0.11128(14) 0.0152(8) Uani d . 1 1
C C10 0.02379(15) 0.6264(5) 0.09697(13) 0.0134(7) Uani d . 1 1
C C11 -0.01873(16) 0.7463(5) 0.11261(13) 0.0132(7) Uani d . 1 1
C C12 -0.08046(16) 0.7099(5) 0.09609(13) 0.0131(7) Uani d . 1 1
H H12A -0.1089 0.7873 0.1068 0.016 Uiso calc R 1 1
C C13 -0.10049(16) 0.5610(5) 0.06407(13) 0.0130(7) Uani d . 1 1
C C14 -0.05778(16) 0.4412(5) 0.04891(13) 0.0140(8) Uani d . 1 1
H H14A -0.0705 0.3409 0.0277 0.017 Uiso calc R 1 1
C C15 0.00371(16) 0.4725(6) 0.06567(14) 0.0149(8) Uani d . 1 1
C C16 -0.00013(15) 0.9085(6) 0.14622(13) 0.0149(7) Uani d . 1 1
C C17 0.04441(17) 0.8892(6) 0.18743(14) 0.0195(8) Uani d . 1 1
H H17A 0.0624 0.7691 0.1952 0.023 Uiso calc R 1 1
C C18 0.06198(17) 1.0457(6) 0.21673(14) 0.0183(8) Uani d . 1 1
H H18A 0.0915 1.0315 0.2442 0.022 Uiso calc R 1 1
C C19 0.03536(17) 1.2232(6) 0.20488(14) 0.0168(8) Uani d . 1 1
C C20 -0.01063(17) 1.2479(6) 0.16598(14) 0.0170(8) Uani d . 1 1
H H20A -0.0298 1.3671 0.1596 0.020 Uiso calc R 1 1
C C21 -0.02756(15) 1.0898(6) 0.13661(13) 0.0146(7) Uani d . 1 1
H H21A -0.0580 1.1046 0.1098 0.018 Uiso calc R 1 1
C C22 -0.16673(16) 0.5323(5) 0.04452(13) 0.0129(7) Uani d . 1 1
C C23 -0.18668(17) 0.5112(6) -0.00430(14) 0.0167(8) Uani d . 1 1
H H23A -0.1588 0.5115 -0.0243 0.020 Uiso calc R 1 1
C C24 -0.24795(17) 0.4900(5) -0.02318(14) 0.0172(8) Uani d . 1 1
H H24A -0.2616 0.4772 -0.0558 0.021 Uiso calc R 1 1
C C25 -0.28826(17) 0.4882(6) 0.00758(15) 0.0176(8) Uani d . 1 1
C C26 -0.27040(17) 0.5068(6) 0.05564(15) 0.0182(8) Uani d . 1 1
H H26A -0.2986 0.5034 0.0754 0.022 Uiso calc R 1 1
C C27 -0.20866(17) 0.5311(5) 0.07448(14) 0.0150(8) Uani d . 1 1
H H27A -0.1955 0.5466 0.1071 0.018 Uiso calc R 1 1
C C28 0.03253(18) 0.1869(6) 0.02761(15) 0.0206(9) Uani d . 1 1
H H28A 0.0686 0.1224 0.0226 0.031 Uiso calc R 1 1
H H28B 0.0068 0.2145 -0.0025 0.031 Uiso calc R 1 1
H H28C 0.0113 0.1049 0.0459 0.031 Uiso calc R 1 1

loop_
_atom_site_aniso_label
_atom_site_aniso_U_11
_atom_site_aniso_U_22
_atom_site_aniso_U_33
_atom_site_aniso_U_12
_atom_site_aniso_U_13
_atom_site_aniso_U_23
F1 0.0268(13) 0.0204(13) 0.0315(14) -0.0099(11) 0.0043(10) -0.0100(11)
F2 0.0090(10) 0.0241(13) 0.0374(14) 0.0011(9) -0.0004(10) -0.0055(11)
Br1 0.00986(16) 0.0217(2) 0.0293(2) -0.00161(18) 0.00283(13) -0.00163(19)
O1 0.0135(12) 0.0155(14) 0.0275(15) 0.0042(11) 0.0056(11) -0.0053(11)
O2 0.0125(13) 0.0180(15) 0.0377(18) 0.0013(12) 0.0054(12) 0.0066(13)
C1 0.0171(18) 0.017(2) 0.0142(18) 0.0018(15) 0.0005(14) -0.0030(15)
C2 0.0183(19) 0.026(2) 0.015(2) 0.0079(17) -0.0029(15) -0.0044(17)
C3 0.028(2) 0.019(2) 0.023(2) 0.0101(18) 0.0023(17) 0.0017(17)
C4 0.028(2) 0.016(2) 0.033(3) 0.0005(18) 0.0101(19) 0.0042(18)
C5 0.0141(18) 0.019(2) 0.033(2) 0.0015(16) 0.0076(17) 0.0045(18)
C6 0.0157(18) 0.016(2) 0.020(2) 0.0028(15) 0.0029(15) 0.0022(15)
C7 0.0131(17) 0.018(2) 0.021(2) 0.0006(16) 0.0046(15) 0.0023(16)
C8 0.0104(17) 0.018(2) 0.022(2) -0.0023(15) 0.0057(15) 0.0029(16)
C9 0.0111(17) 0.0147(19) 0.022(2) 0.0018(14) 0.0080(15) 0.0003(15)
C10 0.0082(15) 0.0132(19) 0.0184(19) -0.0001(14) 0.0017(13) 0.0036(15)
C11 0.0102(16) 0.0144(19) 0.0146(18) 0.0022(14) 0.0013(14) 0.0022(15)
C12 0.0115(16) 0.0111(18) 0.0176(19) 0.0017(15) 0.0051(14) 0.0014(14)
C13 0.0132(16) 0.0105(18) 0.0148(18) -0.0021(14) 0.0015(14) 0.0005(14)
C14 0.0137(17) 0.0102(19) 0.0181(19) 0.0008(14) 0.0034(14) -0.0004(14)
C15 0.0097(16) 0.0136(18) 0.022(2) 0.0015(14) 0.0060(15) 0.0028(15)
C16 0.0113(16) 0.0156(18) 0.0192(19) -0.0009(16) 0.0064(14) 0.0009(16)
C17 0.0166(18) 0.017(2) 0.024(2) 0.0006(17) 0.0023(15) -0.0001(17)
C18 0.0131(17) 0.021(2) 0.019(2) -0.0023(16) -0.0007(15) 0.0005(16)
C19 0.0161(18) 0.0149(19) 0.021(2) -0.0087(16) 0.0068(15) -0.0065(16)
C20 0.0149(18) 0.0127(19) 0.026(2) -0.0039(15) 0.0109(16) 0.0009(16)
C21 0.0098(15) 0.0173(19) 0.0176(18) 0.0006(16) 0.0044(13) 0.0006(16)
C22 0.0104(16) 0.0082(17) 0.020(2) -0.0028(14) 0.0026(14) -0.0002(14)
C23 0.0154(18) 0.0137(19) 0.021(2) 0.0025(15) 0.0041(15) -0.0013(16)
C24 0.0182(19) 0.0120(19) 0.019(2) 0.0019(16) -0.0017(16) -0.0011(15)
C25 0.0112(17) 0.0096(18) 0.030(2) 0.0011(15) -0.0007(16) -0.0008(16)
C26 0.0128(18) 0.016(2) 0.027(2) -0.0007(16) 0.0084(16) -0.0004(17)
C27 0.0150(18) 0.0113(18) 0.018(2) 0.0007(15) 0.0027(15) -0.0013(15)
C28 0.0177(19) 0.017(2) 0.028(2) 0.0032(16) 0.0070(17) -0.0049(17)

loop_
_atom_type_symbol
_atom_type_description
_atom_type_scat_dispersion_real
_atom_type_scat_dispersion_imag
_atom_type_scat_source
C C 0.0033 0.0016 'International Tables Vol C Tables 4.2.6.8 and 6.1.1.4'
H H 0.0000 0.0000 'International Tables Vol C Tables 4.2.6.8 and 6.1.1.4'
O O 0.0106 0.0060 'International Tables Vol C Tables 4.2.6.8 and 6.1.1.4'
F F 0.0171 0.0103 'International Tables Vol C Tables 4.2.6.8 and 6.1.1.4'
Br Br -0.2901 2.4595 'International Tables Vol C Tables 4.2.6.8 and 6.1.1.4'

loop_
_geom_angle_atom_site_label_1
_geom_angle_atom_site_label_2
_geom_angle_atom_site_label_3
_geom_angle
C15 O1 C28 118.3(3)
C2 C1 C6 122.1(4)
C2 C1 Br1 117.9(3)
C6 C1 Br1 120.0(3)
C1 C2 C3 119.8(4)
C1 C2 H2A 120.1
C3 C2 H2A 120.1
C4 C3 C2 119.8(4)
C4 C3 H3A 120.1
C2 C3 H3A 120.1
C5 C4 C3 120.2(4)
C5 C4 H4A 119.9
C3 C4 H4A 119.9
C4 C5 C6 122.0(4)
C4 C5 H5A 119.0
C6 C5 H5A 119.0
C1 C6 C5 116.0(3)
C1 C6 C7 122.1(4)
C5 C6 C7 121.9(3)
C8 C7 C6 126.1(4)
C8 C7 H7A 116.9
C6 C7 H7A 116.9
C7 C8 C9 122.0(4)
C7 C8 H8A 119.0
C9 C8 H8A 119.0
O2 C9 C8 122.1(3)
O2 C9 C10 120.9(3)
C8 C9 C10 117.0(3)
C11 C10 C15 119.7(3)
C11 C10 C9 122.6(3)
C15 C10 C9 117.7(3)
C12 C11 C10 118.6(3)
C12 C11 C16 119.4(3)
C10 C11 C16 122.0(3)
C13 C12 C11 121.8(3)
C13 C12 H12A 119.1
C11 C12 H12A 119.1
C12 C13 C14 119.2(3)
C12 C13 C22 120.9(3)
C14 C13 C22 119.8(3)
C15 C14 C13 119.9(3)
C15 C14 H14A 120.1
C13 C14 H14A 120.1
O1 C15 C14 124.2(3)
O1 C15 C10 115.0(3)
C14 C15 C10 120.8(3)
C21 C16 C17 117.9(4)
C21 C16 C11 119.3(3)
C17 C16 C11 122.8(4)
C18 C17 C16 120.9(4)
C18 C17 H17A 119.6
C16 C17 H17A 119.6
C19 C18 C17 119.2(4)
C19 C18 H18A 120.4
C17 C18 H18A 120.4
F1 C19 C20 119.2(4)
F1 C19 C18 118.7(3)
C20 C19 C18 122.1(4)
C19 C20 C21 118.0(4)
C19 C20 H20A 121.0
C21 C20 H20A 121.0
C20 C21 C16 121.8(3)
C20 C21 H21A 119.1
C16 C21 H21A 119.1
C23 C22 C27 119.7(3)
C23 C22 C13 119.4(3)
C27 C22 C13 120.8(3)
C24 C23 C22 120.3(4)
C24 C23 H23A 119.9
C22 C23 H23A 119.9
C25 C24 C23 118.5(4)
C25 C24 H24A 120.8
C23 C24 H24A 120.8
C26 C25 F2 119.0(3)
C26 C25 C24 122.9(4)
F2 C25 C24 118.1(3)
C25 C26 C27 118.4(4)
C25 C26 H26A 120.8
C27 C26 H26A 120.8
C22 C27 C26 120.1(4)
C22 C27 H27A 119.9
C26 C27 H27A 119.9
O1 C28 H28A 109.5
O1 C28 H28B 109.5
H28A C28 H28B 109.5
O1 C28 H28C 109.5
H28A C28 H28C 109.5
H28B C28 H28C 109.5

loop_
_geom_bond_atom_site_label_1
_geom_bond_atom_site_label_2
_geom_bond_distance
F1 C19 1.362(4)
F2 C25 1.366(4)
Br1 C1 1.899(4)
O1 C15 1.366(4)
O1 C28 1.432(5)
O2 C9 1.227(5)
C1 C2 1.382(5)
C1 C6 1.405(5)
C2 C3 1.383(6)
C2 H2A 0.9300
C3 C4 1.380(6)
C3 H3A 0.9300
C4 C5 1.377(6)
C4 H4A 0.9300
C5 C6 1.409(6)
C5 H5A 0.9300
C6 C7 1.465(5)
C7 C8 1.329(5)
C7 H7A 0.9300
C8 C9 1.490(5)
C8 H8A 0.9300
C9 C10 1.503(5)
C10 C11 1.403(5)
C10 C15 1.407(5)
C11 C12 1.399(5)
C11 C16 1.483(5)
C12 C13 1.393(5)
C12 H12A 0.9300
C13 C14 1.400(5)
C13 C22 1.499(5)
C14 C15 1.389(5)
C14 H14A 0.9300
C16 C21 1.398(5)
C16 C17 1.398(5)
C17 C18 1.378(6)
C17 H17A 0.9300
C18 C19 1.377(6)
C18 H18A 0.9300
C19 C20 1.375(5)
C20 C21 1.386(5)
C20 H20A 0.9300
C21 H21A 0.9300
C22 C23 1.392(5)
C22 C27 1.395(5)
C23 C24 1.386(5)
C23 H23A 0.9300
C24 C25 1.384(6)
C24 H24A 0.9300
C25 C26 1.365(6)
C26 C27 1.398(5)
C26 H26A 0.9300
C27 H27A 0.9300
C28 H28A 0.9600
C28 H28B 0.9600
C28 H28C 0.9600

loop_
_geom_hbond_atom_site_label_D
_geom_hbond_atom_site_label_H
_geom_hbond_atom_site_label_A
_geom_hbond_site_symmetry_A
_geom_hbond_distance_DH
_geom_hbond_distance_HA
_geom_hbond_distance_DA
_geom_hbond_angle_DHA
_geom_hbond_publ_flag
C28 H28A F2 3_545 0.96 2.51 3.448(4) 166 yes
C4 H4A Cg1 6_545 0.93 2.99 3.712(5) 136 yes
C20 H20A Cg2 1_565 0.93 2.72 3.383(4) 129 yes
C27 H27A Cg1 5_455 0.93 2.95 3.735(4) 143 yes
C28 H28B Cg2 3_565 0.96 2.82 3.485(4) 128 yes

loop_
_geom_torsion_atom_site_label_1
_geom_torsion_atom_site_label_2
_geom_torsion_atom_site_label_3
_geom_torsion_atom_site_label_4
_geom_torsion
C6 C1 C2 C3 0.4(6)
Br1 C1 C2 C3 179.7(3)
C1 C2 C3 C4 1.0(6)
C2 C3 C4 C5 -0.4(6)
C3 C4 C5 C6 -1.7(7)
C2 C1 C6 C5 -2.4(6)
Br1 C1 C6 C5 178.4(3)
C2 C1 C6 C7 177.6(4)
Br1 C1 C6 C7 -1.7(5)
C4 C5 C6 C1 3.0(6)
C4 C5 C6 C7 -176.9(4)
C1 C6 C7 C8 178.2(4)
C5 C6 C7 C8 -1.9(7)
C6 C7 C8 C9 178.5(4)
C7 C8 C9 O2 -2.9(6)
C7 C8 C9 C10 176.8(4)
O2 C9 C10 C11 -55.4(5)
C8 C9 C10 C11 124.8(4)
O2 C9 C10 C15 122.9(4)
C8 C9 C10 C15 -56.9(5)
C15 C10 C11 C12 -0.6(5)
C9 C10 C11 C12 177.7(3)
C15 C10 C11 C16 179.0(3)
C9 C10 C11 C16 -2.7(6)
C10 C11 C12 C13 -1.2(5)
C16 C11 C12 C13 179.2(3)
C11 C12 C13 C14 1.7(5)
C11 C12 C13 C22 -176.2(3)
C12 C13 C14 C15 -0.3(5)
C22 C13 C14 C15 177.6(3)
C28 O1 C15 C14 -12.1(5)
C28 O1 C15 C10 169.7(3)
C13 C14 C15 O1 -179.6(3)
C13 C14 C15 C10 -1.5(6)
C11 C10 C15 O1 -179.8(3)
C9 C10 C15 O1 1.8(5)
C11 C10 C15 C14 1.9(6)
C9 C10 C15 C14 -176.4(3)
C12 C11 C16 C21 -47.1(5)
C10 C11 C16 C21 133.3(4)
C12 C11 C16 C17 133.3(4)
C10 C11 C16 C17 -46.2(5)
C21 C16 C17 C18 -2.1(6)
C11 C16 C17 C18 177.5(4)
C16 C17 C18 C19 -0.4(6)
C17 C18 C19 F1 -177.1(3)
C17 C18 C19 C20 3.5(6)
F1 C19 C20 C21 176.6(3)
C18 C19 C20 C21 -4.0(6)
C19 C20 C21 C16 1.3(5)
C17 C16 C21 C20 1.6(5)
C11 C16 C21 C20 -178.0(3)
C12 C13 C22 C23 130.6(4)
C14 C13 C22 C23 -47.2(5)
C12 C13 C22 C27 -47.8(5)
C14 C13 C22 C27 134.4(4)
C27 C22 C23 C24 0.2(6)
C13 C22 C23 C24 -178.2(3)
C22 C23 C24 C25 -0.7(6)
C23 C24 C25 C26 0.1(6)
C23 C24 C25 F2 -179.6(3)
F2 C25 C26 C27 -179.4(3)
C24 C25 C26 C27 0.8(6)
C23 C22 C27 C26 0.7(6)
C13 C22 C27 C26 179.1(3)
C25 C26 C27 C22 -1.2(6)

loop_
_cod_related_entry_id
_cod_related_entry_database
_cod_related_entry_code
1 ChemSpider 30657686
